data_4333174
loop_
_publ_author_name
'Willems, Johannes B.'
'Rohm, Henning W.'
'Geers, Christine'
'K\"ockerling, Martin'

_publ_section_title
;
 Reversible bromide-chloride exchange in zirconium cluster compounds:
 synthesis by means of ionic liquids, structures, and some spectral data
 of (EMIm)(4)[(Zr(6)Z)Br(18)] cluster phases (Z = Be, Fe).
;
_journal_issue 15
_journal_name_full 'Inorganic chemistry'
_journal_page_first 6197
_journal_page_last 6203
_journal_paper_doi 10.1021/ic061624u
_journal_volume 46
_journal_year 2007
_chemical_formula_moiety '(C2H5-C3N2-CH3)4 (Zr6 Fe Br18)'
_chemical_formula_sum 'C24 H44 Br18 Fe N8 Zr6'
_chemical_formula_weight 2486.22
_chemical_name_systematic
;
Tetrakis-1-ethyl-3-methyl-imidazolium dodecakis-\m-bromo-
hexa bromo-ferro-hexa-zirconium
;
_space_group_IT_number 14
_symmetry_cell_setting monoclinic
_symmetry_space_group_name_Hall '-P 2ybc'
_symmetry_space_group_name_H-M 'P 1 21/c 1'
_atom_sites_solution_hydrogens geom
_atom_sites_solution_primary direct
_atom_sites_solution_secondary difmap
_audit_creation_method 'ct.exe (M. K\"ockerling, 1996)'
_cell_angle_alpha 90.00
_cell_angle_beta 111.279(2)
_cell_angle_gamma 90.00
_cell_formula_units_Z 2
_cell_length_a 10.5746(4)
_cell_length_b 22.6567(9)
_cell_length_c 13.0260(5)
_cell_measurement_reflns_used 9659
_cell_measurement_temperature 566(2)
_cell_measurement_theta_max 30.73
_cell_measurement_theta_min 2.74
_cell_volume 2908.1(2)
_computing_cell_refinement 'bruker smart'
_computing_data_collection 'bruker smart'
_computing_data_reduction 'bruker saint'
_computing_molecular_graphics 'bruker shelxtl'
_computing_publication_material 'bruker shelxtl'
_computing_structure_refinement 'shelxl-97 (sheldrick, 1997)'
_computing_structure_solution 'shelxs-97 (sheldrick, 1990)'
_diffrn_ambient_temperature 293(2)
_diffrn_measured_fraction_theta_full 0.997
_diffrn_measured_fraction_theta_max 0.997
_diffrn_measurement_device_type 'ccd area detector'
_diffrn_measurement_method 'phi and omega scans'
_diffrn_radiation_monochromator graphite
_diffrn_radiation_source 'fine-focus sealed tube'
_diffrn_radiation_type Mok\a
_diffrn_radiation_wavelength 0.71073
_diffrn_reflns_av_R_equivalents 0.0597
_diffrn_reflns_av_sigmaI/netI 0.0479
_diffrn_reflns_limit_h_max 12
_diffrn_reflns_limit_h_min -15
_diffrn_reflns_limit_k_max 32
_diffrn_reflns_limit_k_min -30
_diffrn_reflns_limit_l_max 18
_diffrn_reflns_limit_l_min -17
_diffrn_reflns_number 69913
_diffrn_reflns_theta_full 30.78
_diffrn_reflns_theta_max 30.78
_diffrn_reflns_theta_min 2.79
_exptl_absorpt_coefficient_mu 13.670
_exptl_absorpt_correction_T_max 0.1096
_exptl_absorpt_correction_T_min 0.0758
_exptl_absorpt_correction_type multi-scan
_exptl_crystal_colour violet-blue
_exptl_crystal_density_diffrn 2.839
_exptl_crystal_description irregular
_exptl_crystal_F_000 2280
_exptl_crystal_size_max 0.39
_exptl_crystal_size_mid 0.38
_exptl_crystal_size_min 0.29
_refine_diff_density_max 1.555
_refine_diff_density_min -1.453
_refine_diff_density_rms 0.210
_refine_ls_goodness_of_fit_ref 1.036
_refine_ls_hydrogen_treatment mixed
_refine_ls_matrix_type full
_refine_ls_number_parameters 259
_refine_ls_number_reflns 9067
_refine_ls_number_restraints 0
_refine_ls_restrained_S_all 1.036
_refine_ls_R_factor_all 0.0843
_refine_ls_R_factor_gt 0.0450
_refine_ls_shift/su_max 0.003
_refine_ls_shift/su_mean 0.000
_refine_ls_structure_factor_coef Fsqd
_refine_ls_weighting_details 'calc w=1/[\s^2^(fo^2^)+(0.0523p)^2^+17.1066p] where p=(fo^2^+2fc^2^)/3'
_refine_ls_weighting_scheme calc
_refine_ls_wR_factor_gt 0.1067
_refine_ls_wR_factor_ref 0.1261
_reflns_number_gt 6251
_reflns_number_total 9067
_reflns_threshold_expression >2sigma(i)
_cod_data_source_file ic061624usup2.cif
_cod_data_source_block Zr6Br18Be
_cod_depositor_comments
;
The following automatic conversions were performed:

'_refine_ls_structure_factor_coef' value 'fsqd' changed to 'Fsqd'
according to /home/saulius/struct/CIF-dictionaries/cif_core.dic
dictionary named 'cif_core.dic' version 2.4.2 from
2011-04-26.

'_atom_site_adp_type' value 'uani' changed to 'Uani'
according to /home/saulius/struct/CIF-dictionaries/cif_core.dic
dictionary named 'cif_core.dic' version 2.4.2 from 2011-04-26 (29
times).

'_atom_site_adp_type' value 'uiso' changed to 'Uiso'
according to /home/saulius/struct/CIF-dictionaries/cif_core.dic
dictionary named 'cif_core.dic' version 2.4.2 from 2011-04-26 (22
times).

Automatic conversion script
Id: cif_fix_values 1891 2012-01-12 08:04:46Z andrius 

 Adding full bibliography for 4333173--4333174.cif.
;
_cod_original_cell_volume 2908.07(19)
_cod_database_code 4333174

loop_
_symmetry_equiv_pos_as_xyz
'x, y, z'
'-x, y+1/2, -z+1/2'
'-x, -y, -z'
'x, -y-1/2, z-1/2'

loop_
_atom_site_label
_atom_site_type_symbol
_atom_site_fract_x
_atom_site_fract_y
_atom_site_fract_z
_atom_site_U_iso_or_equiv
_atom_site_adp_type
_atom_site_occupancy
_atom_site_symmetry_multiplicity
_atom_site_calc_flag
_atom_site_refinement_flags
zr1 zr -0.15599(6) 0.05001(2) 0.57529(4) 0.02023(12) Uani 1 1 d .
zr2 zr -0.14799(5) 0.02823(2) 0.31218(4) 0.01997(12) Uani 1 1 d .
zr3 zr 0.13012(6) 0.09224(2) 0.51738(4) 0.01964(12) Uani 1 1 d .
fe1 fe 0 0 0.5 0.0155(2) Uani 1 2 d S
br1 br -0.32582(7) 0.10480(3) 0.66058(6) 0.03581(16) Uani 1 1 d .
br2 br -0.30935(8) 0.05880(3) 0.10085(5) 0.04110(18) Uani 1 1 d .
br3 br 0.26561(7) 0.19803(3) 0.53429(5) 0.03410(15) Uani 1 1 d .
br4 br -0.32935(7) 0.08596(3) 0.37663(5) 0.03511(16) Uani 1 1 d .
br5 br -0.02611(7) 0.15519(3) 0.60227(6) 0.03634(16) Uani 1 1 d .
br6 br -0.01837(7) 0.13136(3) 0.31222(5) 0.03364(15) Uani 1 1 d .
br7 br -0.00485(7) 0.02473(3) 0.78740(5) 0.03626(16) Uani 1 1 d .
br8 br -0.31078(7) -0.04623(3) 0.56200(6) 0.03365(15) Uani 1 1 d .
br9 br -0.30485(7) -0.06866(3) 0.27748(5) 0.03408(15) Uani 1 1 d .
n1 n 0.4418(6) 0.2304(2) 0.3534(4) 0.0359(13) Uani 1 1 d .
n2 n 0.6007(6) 0.2665(2) 0.4952(5) 0.0356(13) Uani 1 1 d .
c1 c 0.5310(7) 0.2179(3) 0.4513(5) 0.0339(14) Uani 1 1 d .
h1a h 0.5436 0.181 0.4848 0.041 Uiso 1 1 calc R
c2 c 0.5487(10) 0.3109(3) 0.4218(6) 0.052(2) Uani 1 1 d .
h2a h 0.5761 0.3502 0.4315 0.062 Uiso 1 1 calc R
c3 c 0.4525(10) 0.2887(3) 0.3341(6) 0.050(2) Uani 1 1 d .
h3a h 0.4015 0.3093 0.2709 0.06 Uiso 1 1 calc R
c4 c 0.3469(9) 0.1890(4) 0.2805(7) 0.052(2) Uani 1 1 d .
h4a h 0.3625 0.1504 0.313 0.078 Uiso 1 1 calc R
h4b h 0.3593 0.188 0.2111 0.078 Uiso 1 1 calc R
h4c h 0.2558 0.2012 0.2691 0.078 Uiso 1 1 calc R
c5 c 0.7011(8) 0.2716(4) 0.6076(7) 0.0489(19) Uani 1 1 d .
h5a h 0.7559 0.236 0.6252 0.059 Uiso 1 1 calc R
h5b h 0.7608 0.3045 0.6105 0.059 Uiso 1 1 calc R
c6 c 0.6400(9) 0.2803(4) 0.6906(6) 0.052(2) Uani 1 1 d .
h6a h 0.7102 0.2833 0.7621 0.078 Uiso 1 1 calc R
h6b h 0.5823 0.2474 0.6895 0.078 Uiso 1 1 calc R
h6c h 0.5872 0.3159 0.6747 0.078 Uiso 1 1 calc R
n3 n -0.2723(7) -0.0656(3) -0.0890(5) 0.0427(14) Uani 1 1 d .
n4 n -0.1228(9) -0.1322(4) -0.0206(8) 0.074(2) Uani 1 1 d .
c7 c -0.1575(10) -0.0876(5) -0.0889(9) 0.067(3) Uani 1 1 d .
h7a h -0.1086 -0.0737 -0.1306 0.08 Uiso 1 1 calc R
c8 c -0.2168(11) -0.1372(4) 0.0244(8) 0.063(3) Uani 1 1 d .
h8a h -0.2166 -0.1656 0.0761 0.076 Uiso 1 1 calc R
c9 c -0.3108(9) -0.0960(3) -0.0152(6) 0.0448(18) Uani 1 1 d .
h9a h -0.3866 -0.0894 0.0034 0.054 Uiso 1 1 calc R
c10 c -0.3441(10) -0.0153(4) -0.1574(6) 0.053(2) Uani 1 1 d .
h10a h -0.4264 -0.0077 -0.1444 0.08 Uiso 1 1 calc R
h10b h -0.3656 -0.0245 -0.2338 0.08 Uiso 1 1 calc R
h10c h -0.2871 0.0191 -0.1384 0.08 Uiso 1 1 calc R
c11 c -0.0084(16) -0.1743(8) -0.0138(13) 0.115(5) Uani 1 1 d .
h11a h -0.0458 -0.2106 -0.0525 0.138 Uiso 1 1 calc R
h11b h 0.049 -0.1567 -0.0491 0.138 Uiso 1 1 calc R
c12 c 0.061(2) -0.1857(11) 0.0852(13) 0.181(10) Uani 1 1 d .
h12a h 0.1329 -0.2125 0.0885 0.271 Uiso 1 1 calc R
h12b h 0.0044 -0.2034 0.1198 0.271 Uiso 1 1 calc R
h12c h 0.0995 -0.1498 0.123 0.271 Uiso 1 1 calc R

loop_
_atom_site_aniso_label
_atom_site_aniso_U_11
_atom_site_aniso_U_22
_atom_site_aniso_U_33
_atom_site_aniso_U_23
_atom_site_aniso_U_13
_atom_site_aniso_U_12
zr1 0.0250(3) 0.0171(2) 0.0198(2) 0.00014(19) 0.0096(2) 0.00212(19)
zr2 0.0254(3) 0.0168(2) 0.0160(2) 0.00099(18) 0.0056(2) 0.00079(19)
zr3 0.0256(3) 0.0146(2) 0.0186(2) 0.00002(18) 0.0078(2) -0.00160(19)
fe1 0.0202(5) 0.0130(5) 0.0136(5) -0.0003(4) 0.0063(4) 0.0000(4)
br1 0.0426(4) 0.0334(3) 0.0390(4) 0.0027(3) 0.0239(3) 0.0109(3)
br2 0.0549(4) 0.0354(4) 0.0209(3) 0.0046(2) -0.0008(3) 0.0067(3)
br3 0.0428(4) 0.0238(3) 0.0362(3) -0.0031(2) 0.0151(3) -0.0111(3)
br4 0.0358(3) 0.0381(4) 0.0296(3) 0.0030(3) 0.0097(3) 0.0121(3)
br5 0.0462(4) 0.0219(3) 0.0491(4) -0.0056(3) 0.0270(3) -0.0016(3)
br6 0.0416(4) 0.0266(3) 0.0279(3) 0.0066(2) 0.0068(3) -0.0035(3)
br7 0.0423(4) 0.0402(4) 0.0272(3) -0.0012(3) 0.0138(3) 0.0034(3)
br8 0.0361(3) 0.0285(3) 0.0423(4) -0.0027(3) 0.0215(3) -0.0039(3)
br9 0.0391(4) 0.0282(3) 0.0274(3) 0.0004(2) 0.0030(3) -0.0073(3)
n1 0.050(4) 0.033(3) 0.025(3) -0.003(2) 0.014(3) 0.001(3)
n2 0.044(3) 0.026(3) 0.037(3) -0.004(2) 0.016(3) 0.000(2)
c1 0.046(4) 0.027(3) 0.034(3) 0.000(3) 0.020(3) 0.005(3)
c2 0.090(7) 0.024(3) 0.040(4) 0.003(3) 0.022(4) 0.008(4)
c3 0.085(6) 0.025(3) 0.033(4) -0.001(3) 0.014(4) 0.004(4)
c4 0.057(5) 0.056(5) 0.040(4) 0.001(4) 0.015(4) -0.011(4)
c5 0.043(4) 0.042(4) 0.053(5) -0.014(4) 0.007(4) 0.003(3)
c6 0.066(5) 0.060(5) 0.032(4) -0.001(3) 0.019(4) -0.001(4)
n3 0.050(4) 0.038(3) 0.041(3) -0.007(3) 0.018(3) -0.005(3)
n4 0.065(5) 0.058(5) 0.109(7) 0.014(5) 0.043(5) 0.011(4)
c7 0.057(6) 0.063(6) 0.096(8) 0.009(6) 0.045(6) 0.000(5)
c8 0.090(7) 0.038(4) 0.061(6) 0.007(4) 0.026(5) -0.001(5)
c9 0.058(5) 0.044(4) 0.043(4) 0.005(3) 0.030(4) 0.005(4)
c10 0.079(6) 0.048(5) 0.034(4) 0.000(3) 0.022(4) 0.003(4)
c11 0.103(11) 0.144(14) 0.108(12) 0.029(10) 0.051(10) 0.030(10)
c12 0.144(16) 0.28(3) 0.071(10) -0.032(14) -0.021(10) 0.033(17)

loop_
_atom_type_symbol
_atom_type_description
_atom_type_scat_dispersion_real
_atom_type_scat_dispersion_imag
_atom_type_scat_source
c c 0.0033 0.0016 'international tables vol c tables 4.2.6.8 and 6.1.1.4'
h h 0.0000 0.0000 'international tables vol c tables 4.2.6.8 and 6.1.1.4'
n n 0.0061 0.0033 'international tables vol c tables 4.2.6.8 and 6.1.1.4'
fe fe 0.3463 0.8444 'international tables vol c tables 4.2.6.8 and 6.1.1.4'
br br -0.2901 2.4595 'international tables vol c tables 4.2.6.8 and 6.1.1.4'
zr zr -2.9673 0.5597 'international tables vol c tables 4.2.6.8 and 6.1.1.4'

loop_
_geom_angle_atom_site_label_1
_geom_angle_atom_site_label_2
_geom_angle_atom_site_label_3
_geom_angle
_geom_angle_site_symmetry_1
_geom_angle_site_symmetry_3
fe1 zr1 br8 94.62(2) . .
fe1 zr1 br4 94.40(2) . .
br8 zr1 br4 89.84(3) . .
fe1 zr1 br7 94.36(2) . .
br8 zr1 br7 90.81(3) . .
br4 zr1 br7 171.14(3) . .
fe1 zr1 br5 94.28(2) . .
br8 zr1 br5 171.09(3) . .
br4 zr1 br5 89.71(3) . .
br7 zr1 br5 88.28(3) . .
fe1 zr1 br1 179.35(3) . .
br8 zr1 br1 85.42(3) . .
br4 zr1 br1 86.25(3) . .
br7 zr1 br1 84.99(3) . .
br5 zr1 br1 85.68(3) . .
fe1 zr1 zr3 45.030(12) . 3_556
br8 zr1 zr3 49.595(18) . 3_556
br4 zr1 zr3 93.35(2) . 3_556
br7 zr1 zr3 93.80(2) . 3_556
br5 zr1 zr3 139.31(2) . 3_556
br1 zr1 zr3 135.01(3) . 3_556
fe1 zr1 zr2 44.824(12) . 3_556
br8 zr1 zr2 93.51(2) . 3_556
br4 zr1 zr2 139.22(2) . 3_556
br7 zr1 zr2 49.542(19) . 3_556
br5 zr1 zr2 92.63(2) . 3_556
br1 zr1 zr2 134.52(2) . 3_556
zr3 zr1 zr2 60.026(15) 3_556 3_556
fe1 zr1 zr2 44.818(12) . .
br8 zr1 zr2 93.04(2) . .
br4 zr1 zr2 49.583(19) . .
br7 zr1 zr2 139.17(3) . .
br5 zr1 zr2 93.43(2) . .
br1 zr1 zr2 135.83(2) . .
zr3 zr1 zr2 59.802(15) 3_556 .
zr2 zr1 zr2 89.641(17) 3_556 .
fe1 zr1 zr3 44.713(12) . .
br8 zr1 zr3 139.34(2) . .
br4 zr1 zr3 92.88(2) . .
br7 zr1 zr3 92.38(2) . .
br5 zr1 zr3 49.568(18) . .
br1 zr1 zr3 135.24(2) . .
zr3 zr1 zr3 89.743(17) 3_556 .
zr2 zr1 zr3 59.622(15) 3_556 .
zr2 zr1 zr3 59.838(15) . .
fe1 zr2 br9 94.92(2) . .
fe1 zr2 br7 94.97(2) . 3_556
br9 zr2 br7 89.81(3) . 3_556
fe1 zr2 br4 94.82(2) . .
br9 zr2 br4 89.04(3) . .
br7 zr2 br4 170.20(3) 3_556 .
fe1 zr2 br6 94.86(2) . .
br9 zr2 br6 170.21(3) . .
br7 zr2 br6 89.56(3) 3_556 .
br4 zr2 br6 89.91(3) . .
fe1 zr2 br2 178.82(3) . .
br9 zr2 br2 85.21(3) . .
br7 zr2 br2 83.85(3) 3_556 .
br4 zr2 br2 86.35(3) . .
br6 zr2 br2 85.01(2) . .
fe1 zr2 zr3 45.146(12) . 3_556
br9 zr2 zr3 49.781(18) . 3_556
br7 zr2 zr3 93.14(2) 3_556 3_556
br4 zr2 zr3 93.55(2) . 3_556
br6 zr2 zr3 140.01(2) . 3_556
br2 zr2 zr3 134.96(3) . 3_556
fe1 zr2 zr3 44.955(12) . .
br9 zr2 zr3 139.87(2) . .
br7 zr2 zr3 93.88(2) 3_556 .
br4 zr2 zr3 93.26(2) . .
br6 zr2 zr3 49.909(18) . .
br2 zr2 zr3 134.91(3) . .
zr3 zr2 zr3 90.101(17) 3_556 .
fe1 zr2 zr1 45.182(12) . 3_556
br9 zr2 zr1 94.23(2) . 3_556
br7 zr2 zr1 49.797(19) 3_556 3_556
br4 zr2 zr1 140.00(2) . 3_556
br6 zr2 zr1 92.82(2) . 3_556
br2 zr2 zr1 133.64(3) . 3_556
zr3 zr2 zr1 60.374(15) 3_556 3_556
zr3 zr2 zr1 59.895(15) . 3_556
fe1 zr2 zr1 45.176(12) . .
br9 zr2 zr1 92.70(2) . .
br7 zr2 zr1 140.14(2) 3_556 .
br4 zr2 zr1 49.650(18) . .
br6 zr2 zr1 94.03(2) . .
br2 zr2 zr1 136.00(3) . .
zr3 zr2 zr1 60.001(15) 3_556 .
zr3 zr2 zr1 60.260(15) . .
zr1 zr2 zr1 90.358(17) 3_556 .
fe1 zr3 br8 94.98(2) . 3_556
fe1 zr3 br9 94.70(2) . 3_556
br8 zr3 br9 88.70(3) 3_556 3_556
fe1 zr3 br5 94.65(2) . .
br8 zr3 br5 170.36(3) 3_556 .
br9 zr3 br5 89.99(3) 3_556 .
fe1 zr3 br6 94.72(2) . .
br8 zr3 br6 89.19(3) 3_556 .
br9 zr3 br6 170.49(3) 3_556 .
br5 zr3 br6 90.54(3) . .
fe1 zr3 br3 177.60(3) . .
br8 zr3 br3 86.95(3) 3_556 .
br9 zr3 br3 86.78(2) 3_556 .
br5 zr3 br3 83.44(2) . .
br6 zr3 br3 83.85(2) . .
fe1 zr3 zr2 45.045(12) . 3_556
br8 zr3 zr2 93.42(2) 3_556 3_556
br9 zr3 zr2 49.661(18) 3_556 3_556
br5 zr3 zr2 93.01(2) . 3_556
br6 zr3 zr2 139.76(2) . 3_556
br3 zr3 zr2 136.37(2) . 3_556
fe1 zr3 zr1 45.289(12) . 3_556
br8 zr3 zr1 49.687(18) 3_556 3_556
br9 zr3 zr1 92.77(2) 3_556 3_556
br5 zr3 zr1 139.94(2) . 3_556
br6 zr3 zr1 92.93(2) . 3_556
br3 zr3 zr1 136.61(3) . 3_556
zr2 zr3 zr1 60.197(15) 3_556 3_556
fe1 zr3 zr2 44.854(12) . .
br8 zr3 zr2 93.62(2) 3_556 .
br9 zr3 zr2 139.55(2) 3_556 .
br5 zr3 zr2 93.57(2) . .
br6 zr3 zr2 49.869(18) . .
br3 zr3 zr2 133.67(2) . .
zr2 zr3 zr2 89.899(17) 3_556 .
zr1 zr3 zr2 60.079(15) 3_556 .
fe1 zr3 zr1 44.969(12) . .
br8 zr3 zr1 139.94(2) 3_556 .
br9 zr3 zr1 93.86(2) 3_556 .
br5 zr3 zr1 49.687(19) . .
br6 zr3 zr1 93.72(2) . .
br3 zr3 zr1 133.10(2) . .
zr2 zr3 zr1 60.004(15) 3_556 .
zr1 zr3 zr1 90.257(17) 3_556 .
zr2 zr3 zr1 59.902(15) . .
zr2 fe1 zr2 180.0 3_556 .
zr2 fe1 zr3 90.191(17) 3_556 3_556
zr2 fe1 zr3 89.809(17) . 3_556
zr2 fe1 zr3 89.809(17) 3_556 .
zr2 fe1 zr3 90.191(17) . .
zr3 fe1 zr3 180.00(3) 3_556 .
zr2 fe1 zr1 90.006(18) 3_556 3_556
zr2 fe1 zr1 89.994(18) . 3_556
zr3 fe1 zr1 90.318(18) 3_556 3_556
zr3 fe1 zr1 89.682(18) . 3_556
zr2 fe1 zr1 89.994(18) 3_556 .
zr2 fe1 zr1 90.006(18) . .
zr3 fe1 zr1 89.682(18) 3_556 .
zr3 fe1 zr1 90.318(18) . .
zr1 fe1 zr1 180.00(2) 3_556 .
zr2 br4 zr1 80.77(2) . .
zr3 br5 zr1 80.75(2) . .
zr2 br6 zr3 80.22(2) . .
zr2 br7 zr1 80.66(2) 3_556 .
zr3 br8 zr1 80.72(2) 3_556 .
zr2 br9 zr3 80.56(2) . 3_556
c1 n1 c3 108.1(6) . .
c1 n1 c4 125.5(6) . .
c3 n1 c4 126.4(6) . .
c1 n2 c2 106.8(6) . .
c1 n2 c5 125.4(6) . .
c2 n2 c5 127.2(6) . .
n1 c1 n2 109.2(6) . .
c3 c2 n2 108.3(7) . .
c2 c3 n1 107.5(7) . .
c6 c5 n2 113.2(7) . .
c7 n3 c9 108.8(7) . .
c7 n3 c10 124.6(8) . .
c9 n3 c10 126.6(7) . .
c7 n4 c8 107.2(8) . .
c7 n4 c11 123.1(10) . .
c8 n4 c11 128.9(10) . .
n3 c7 n4 109.0(9) . .
c9 c8 n4 110.1(8) . .
c8 c9 n3 104.9(8) . .
c12 c11 n4 110.2(16) . .

loop_
_geom_bond_atom_site_label_1
_geom_bond_atom_site_label_2
_geom_bond_distance
_geom_bond_site_symmetry_2
zr1 fe1 2.4781(5) .
zr1 br8 2.6942(8) .
zr1 br4 2.6976(8) .
zr1 br7 2.7040(8) .
zr1 br5 2.7090(8) .
zr1 br1 2.7292(8) .
zr1 zr3 3.4870(7) 3_556
zr1 zr2 3.4935(8) 3_556
zr1 zr2 3.4938(7) .
zr1 zr3 3.5064(8) .
zr2 fe1 2.4626(5) .
zr2 br9 2.6890(8) .
zr2 br7 2.6938(9) 3_556
zr2 br4 2.6949(8) .
zr2 br6 2.7089(8) .
zr2 br2 2.7496(8) .
zr2 zr3 3.4799(7) 3_556
zr2 zr3 3.4916(7) .
zr2 zr1 3.4935(8) 3_556
zr3 fe1 2.4670(5) .
zr3 br8 2.6905(8) 3_556
zr3 br9 2.6937(8) 3_556
zr3 br5 2.7042(8) .
zr3 br6 2.7105(8) .
zr3 br3 2.7600(8) .
zr3 zr2 3.4799(7) 3_556
zr3 zr1 3.4870(7) 3_556
fe1 zr2 2.4626(5) 3_556
fe1 zr3 2.4670(5) 3_556
fe1 zr1 2.4781(5) 3_556
br7 zr2 2.6938(9) 3_556
br8 zr3 2.6905(8) 3_556
br9 zr3 2.6937(8) 3_556
n1 c1 1.313(9) .
n1 c3 1.358(9) .
n1 c4 1.448(10) .
n2 c1 1.333(9) .
n2 c2 1.360(9) .
n2 c5 1.468(9) .
c2 c3 1.322(11) .
c5 c6 1.461(11) .
n3 c7 1.311(11) .
n3 c9 1.360(10) .
n3 c10 1.477(10) .
n4 c7 1.308(13) .
n4 c8 1.329(13) .
n4 c11 1.518(16) .
c8 c9 1.324(12) .
c11 c12 1.258(19) .
